data_2208229
loop_
_publ_author_name
'Pu Liu'
'Wei Qiao'
'Wei Jia'
'Jie Teng'
'Hong-Quan Duan'

_publ_section_title
;
 (17<i>S</i>)-2\a,3\a,18\b,23,24-Pentahydroxy-19(18\\rightarrow
 17)-<i>abeo</i>-28-norolean-12-en-21-one from the rhizome of
 <i>Phlomis umbrosa</i>
;
_journal_coeditor_code AC6229
_journal_issue 3
_journal_name_full 'Acta Crystallographica Section E'
_journal_page_first o919
_journal_page_last o921
_journal_paper_doi 10.1107/S1600536806003151
_journal_volume 62
_journal_year 2006
_chemical_formula_iupac 'C29 H46 O6'
_chemical_formula_moiety 'C29 H46 O6'
_chemical_formula_sum 'C29 H46 O6'
_chemical_formula_weight 490.66
_chemical_melting_point 563
_chemical_name_systematic
;
(17S)-2\a,3\a,18\b,23,24-pentahydroxy-19(18\\rightarrow17)-abeo-28-
norolean-12-en-21-one
;
_space_group_IT_number 19
_symmetry_cell_setting orthorhombic
_symmetry_space_group_name_Hall 'P 2ac 2ab'
_symmetry_space_group_name_H-M 'P 21 21 21'
_atom_sites_solution_hydrogens geom
_atom_sites_solution_primary direct
_atom_sites_solution_secondary difmap
_cell_angle_alpha 90.00
_cell_angle_beta 90.00
_cell_angle_gamma 90.00
_cell_formula_units_Z 4
_cell_length_a 7.0637(10)
_cell_length_b 11.6334(17)
_cell_length_c 31.080(4)
_cell_measurement_reflns_used 2980
_cell_measurement_temperature 294(2)
_cell_measurement_theta_max 22.18
_cell_measurement_theta_min 2.63
_cell_volume 2554.0(6)
_computing_cell_refinement SMART
_computing_data_collection 'SMART (Bruker, 1997)'
_computing_data_reduction 'SAINT (Bruker, 1997)'
_computing_molecular_graphics 'SHELXTL (Bruker, 1997)'
_computing_publication_material SHELXTL
_computing_structure_refinement 'SHELXL97 (Sheldrick, 1997)'
_computing_structure_solution 'SHELXS97 (Sheldrick, 1997)'
_diffrn_ambient_temperature 293(2)
_diffrn_measured_fraction_theta_full 0.998
_diffrn_measured_fraction_theta_max 0.998
_diffrn_measurement_device_type 'Bruker SMART CCD area-detector'
_diffrn_measurement_method '\f and \w'
_diffrn_radiation_monochromator graphite
_diffrn_radiation_source 'fine-focus sealed tube'
_diffrn_radiation_type 'Mo K\a'
_diffrn_radiation_wavelength 0.71073
_diffrn_reflns_av_R_equivalents 0.0648
_diffrn_reflns_av_sigmaI/netI 0.0515
_diffrn_reflns_limit_h_max 4
_diffrn_reflns_limit_h_min -8
_diffrn_reflns_limit_k_max 14
_diffrn_reflns_limit_k_min -14
_diffrn_reflns_limit_l_max 34
_diffrn_reflns_limit_l_min -38
_diffrn_reflns_number 14539
_diffrn_reflns_theta_full 26.41
_diffrn_reflns_theta_max 26.41
_diffrn_reflns_theta_min 1.31
_diffrn_standards_decay_% 0
_diffrn_standards_interval_count 0
_diffrn_standards_interval_time 0
_diffrn_standards_number 0
_exptl_absorpt_coefficient_mu 0.087
_exptl_absorpt_correction_T_max 0.993
_exptl_absorpt_correction_T_min 0.981
_exptl_absorpt_correction_type multi-scan
_exptl_absorpt_process_details '(SADABS; Sheldrick, 1996)'
_exptl_crystal_colour colorless
_exptl_crystal_density_diffrn 1.276
_exptl_crystal_density_method 'not measured'
_exptl_crystal_description plate
_exptl_crystal_F_000 1072
_exptl_crystal_size_max 0.22
_exptl_crystal_size_mid 0.20
_exptl_crystal_size_min 0.08
_refine_diff_density_max 0.283
_refine_diff_density_min -0.244
_refine_ls_abs_structure_details 'None, Friedel Pairs merged'
_refine_ls_extinction_coef 0
_refine_ls_extinction_method SHELXL
_refine_ls_goodness_of_fit_ref 1.032
_refine_ls_hydrogen_treatment constr
_refine_ls_matrix_type full
_refine_ls_number_parameters 336
_refine_ls_number_reflns 3012
_refine_ls_number_restraints 0
_refine_ls_restrained_S_all 1.032
_refine_ls_R_factor_all 0.0816
_refine_ls_R_factor_gt 0.0452
_refine_ls_shift/su_max 0.000
_refine_ls_shift/su_mean 0.000
_refine_ls_structure_factor_coef Fsqd
_refine_ls_weighting_details 'w=1/[\s^2^(Fo^2^)+(0.0557P)^2^+0.537P] where P=(Fo^2^+2Fc^2^)/3'
_refine_ls_weighting_scheme calc
_refine_ls_wR_factor_gt 0.1020
_refine_ls_wR_factor_ref 0.1185
_reflns_number_gt 2090
_reflns_number_total 3012
_reflns_threshold_expression I>2\s(I)
_cod_data_source_file ac6229.cif
_cod_data_source_block I
_cod_original_sg_symbol_Hall 'P 2ab 2ab'
_cod_database_code 2208229
_cod_database_fobs_code 2208229

loop_
_symmetry_equiv_pos_as_xyz
'x, y, z'
'-x+1/2, -y, z+1/2'
'-x, y+1/2, -z+1/2'
'x+1/2, -y+1/2, -z'

loop_
_atom_site_label
_atom_site_fract_x
_atom_site_fract_y
_atom_site_fract_z
_atom_site_U_iso_or_equiv
_atom_site_adp_type
_atom_site_calc_flag
_atom_site_refinement_flags
_atom_site_occupancy
_atom_site_type_symbol
O1 0.3376(4) 0.4678(2) 0.04432(8) 0.0433(7) Uani d . 1 O
H1 0.313(7) 0.526(4) 0.0545(13) 0.065 Uiso d . 1 H
O2 0.5649(4) 0.2763(2) 0.05885(8) 0.0380(6) Uani d . 1 O
H2 0.605(6) 0.323(4) 0.0395(12) 0.057 Uiso d . 1 H
O3 0.6119(4) 0.0592(2) 0.08380(7) 0.0399(7) Uani d . 1 O
H3 0.652(7) 0.127(4) 0.0774(13) 0.060 Uiso d . 1 H
O4 0.1178(4) 0.0839(2) 0.01423(8) 0.0441(7) Uani d . 1 O
H4 0.020(6) 0.056(4) 0.0077(14) 0.066 Uiso d . 1 H
O5 0.2406(4) 0.4494(2) 0.34346(7) 0.0426(7) Uani d . 1 O
H5 0.303(6) 0.477(4) 0.3679(13) 0.064 Uiso d . 1 H
O6 -0.1891(4) 0.1661(3) 0.40669(9) 0.0603(9) Uani d . 1 O
C1 0.2822(6) 0.3867(3) 0.11581(9) 0.0317(8) Uani d . 1 C
H1A 0.2171 0.4563 0.1245 0.038 Uiso calc R 1 H
H1B 0.4152 0.3957 0.1228 0.038 Uiso calc R 1 H
C2 0.2615(5) 0.3714(3) 0.06750(10) 0.0325(8) Uani d . 1 C
H2A 0.1268 0.3639 0.0605 0.039 Uiso calc R 1 H
C3 0.3644(5) 0.2644(3) 0.05191(10) 0.0301(8) Uani d . 1 C
H3A 0.3417 0.2558 0.0210 0.036 Uiso calc R 1 H
C4 0.2965(5) 0.1548(3) 0.07480(10) 0.0285(8) Uani d . 1 C
C5 0.2988(5) 0.1731(3) 0.12444(9) 0.0259(8) Uani d . 1 C
H5A 0.4329 0.1837 0.1315 0.031 Uiso calc R 1 H
C6 0.2384(5) 0.0685(3) 0.15096(9) 0.0321(8) Uani d . 1 C
H6A 0.1016 0.0614 0.1504 0.039 Uiso calc R 1 H
H6B 0.2919 -0.0007 0.1385 0.039 Uiso calc R 1 H
C7 0.3057(6) 0.0811(3) 0.19732(9) 0.0325(8) Uani d . 1 C
H7A 0.4430 0.0794 0.1977 0.039 Uiso calc R 1 H
H7B 0.2609 0.0158 0.2138 0.039 Uiso calc R 1 H
C8 0.2383(5) 0.1922(3) 0.21948(9) 0.0246(7) Uani d . 1 C
C9 0.2697(5) 0.2978(3) 0.18950(9) 0.0261(7) Uani d . 1 C
H9 0.4074 0.3075 0.1878 0.031 Uiso calc R 1 H
C10 0.2012(5) 0.2839(3) 0.14150(10) 0.0262(8) Uani d . 1 C
C11 0.1965(6) 0.4070(3) 0.21123(10) 0.0351(9) Uani d . 1 C
H11A 0.2580 0.4729 0.1982 0.042 Uiso calc R 1 H
H11B 0.0618 0.4137 0.2057 0.042 Uiso calc R 1 H
C12 0.2285(5) 0.4111(3) 0.25878(10) 0.0338(9) Uani d . 1 C
H12 0.2004 0.4798 0.2727 0.041 Uiso calc R 1 H
C13 0.2929(5) 0.3261(3) 0.28287(10) 0.0252(7) Uani d . 1 C
C14 0.3532(5) 0.2117(3) 0.26279(9) 0.0246(7) Uani d . 1 C
C15 0.3229(6) 0.1095(3) 0.29387(10) 0.0332(8) Uani d . 1 C
H15A 0.1935 0.0828 0.2909 0.040 Uiso calc R 1 H
H15B 0.4055 0.0472 0.2851 0.040 Uiso calc R 1 H
C16 0.3596(6) 0.1354(3) 0.34117(10) 0.0382(9) Uani d . 1 C
H16A 0.4944 0.1465 0.3454 0.046 Uiso calc R 1 H
H16B 0.3217 0.0693 0.3582 0.046 Uiso calc R 1 H
C17 0.2550(5) 0.2412(3) 0.35765(10) 0.0311(8) Uani d . 1 C
C18 0.3270(5) 0.3436(3) 0.33071(10) 0.0308(8) Uani d . 1 C
H18 0.4638 0.3506 0.3353 0.037 Uiso calc R 1 H
C19 0.2931(5) 0.2603(3) 0.40661(10) 0.0366(9) Uani d . 1 C
H19A 0.4099 0.2224 0.4149 0.044 Uiso calc R 1 H
H19B 0.3057 0.3418 0.4126 0.044 Uiso calc R 1 H
C20 0.1274(5) 0.2105(3) 0.43204(10) 0.0353(9) Uani d . 1 C
C21 -0.0302(6) 0.1995(3) 0.39893(11) 0.0344(9) Uani d . 1 C
C22 0.0386(5) 0.2324(4) 0.35510(10) 0.0391(9) Uani d . 1 C
H22A -0.0154 0.3056 0.3465 0.047 Uiso calc R 1 H
H22B 0.0020 0.1747 0.3342 0.047 Uiso calc R 1 H
C23 0.4330(5) 0.0557(3) 0.06257(10) 0.0367(9) Uani d . 1 C
H23A 0.3721 -0.0169 0.0692 0.044 Uiso calc R 1 H
H23B 0.4543 0.0579 0.0317 0.044 Uiso calc R 1 H
C24 0.1009(5) 0.1196(3) 0.05815(10) 0.0357(9) Uani d . 1 C
H24A 0.0511 0.0571 0.0754 0.043 Uiso calc R 1 H
H24B 0.0142 0.1841 0.0602 0.043 Uiso calc R 1 H
C25 -0.0174(5) 0.2846(3) 0.13651(11) 0.0367(9) Uani d . 1 C
H25A -0.0502 0.3106 0.1082 0.055 Uiso calc R 1 H
H25B -0.0718 0.3354 0.1575 0.055 Uiso calc R 1 H
H25C -0.0655 0.2083 0.1408 0.055 Uiso calc R 1 H
C26 0.0252(5) 0.1804(3) 0.23018(11) 0.0353(9) Uani d . 1 C
H26A -0.0422 0.1561 0.2049 0.053 Uiso calc R 1 H
H26B -0.0232 0.2532 0.2397 0.053 Uiso calc R 1 H
H26C 0.0088 0.1244 0.2526 0.053 Uiso calc R 1 H
C27 0.5705(5) 0.2225(3) 0.25552(11) 0.0379(9) Uani d . 1 C
H27A 0.5970 0.2916 0.2398 0.057 Uiso calc R 1 H
H27B 0.6148 0.1573 0.2395 0.057 Uiso calc R 1 H
H27C 0.6338 0.2251 0.2828 0.057 Uiso calc R 1 H
C28 0.0635(7) 0.2888(5) 0.46851(14) 0.0775(17) Uani d . 1 C
H28A 0.0253 0.3618 0.4569 0.116 Uiso calc R 1 H
H28B 0.1662 0.2999 0.4883 0.116 Uiso calc R 1 H
H28C -0.0414 0.2542 0.4833 0.116 Uiso calc R 1 H
C29 0.1680(8) 0.0894(4) 0.44942(15) 0.0736(15) Uani d . 1 C
H29A 0.0589 0.0614 0.4646 0.110 Uiso calc R 1 H
H29B 0.2742 0.0922 0.4687 0.110 Uiso calc R 1 H
H29C 0.1964 0.0388 0.4259 0.110 Uiso calc R 1 H

loop_
_atom_site_aniso_label
_atom_site_aniso_U_11
_atom_site_aniso_U_22
_atom_site_aniso_U_33
_atom_site_aniso_U_12
_atom_site_aniso_U_13
_atom_site_aniso_U_23
O1 0.0637(19) 0.0314(15) 0.0350(14) 0.0066(14) 0.0158(14) 0.0088(11)
O2 0.0314(15) 0.0444(16) 0.0383(14) 0.0008(13) 0.0020(12) 0.0073(12)
O3 0.0407(16) 0.0430(16) 0.0360(13) 0.0112(14) -0.0021(12) 0.0053(12)
O4 0.0525(19) 0.0489(17) 0.0311(13) -0.0015(15) -0.0139(13) -0.0074(12)
O5 0.0564(18) 0.0401(15) 0.0314(13) 0.0112(14) -0.0065(13) -0.0115(11)
O6 0.0417(18) 0.085(2) 0.0540(17) -0.0149(18) 0.0076(15) 0.0126(16)
C1 0.041(2) 0.0276(19) 0.0262(17) 0.0023(17) 0.0031(16) 0.0018(14)
C2 0.036(2) 0.0329(19) 0.0284(17) 0.0039(17) 0.0062(17) 0.0044(15)
C3 0.033(2) 0.037(2) 0.0203(15) 0.0029(17) -0.0008(15) 0.0003(14)
C4 0.029(2) 0.034(2) 0.0228(16) 0.0031(16) -0.0015(15) -0.0046(14)
C5 0.0275(19) 0.0284(18) 0.0219(15) 0.0022(15) -0.0019(15) 0.0000(13)
C6 0.040(2) 0.0266(18) 0.0299(17) -0.0008(17) 0.0001(17) -0.0035(14)
C7 0.043(2) 0.0262(18) 0.0287(17) 0.0025(17) 0.0008(16) 0.0012(14)
C8 0.0243(18) 0.0239(17) 0.0256(16) -0.0003(14) 0.0031(15) -0.0015(13)
C9 0.0261(19) 0.0262(18) 0.0260(15) -0.0006(15) 0.0012(15) -0.0004(14)
C10 0.0284(19) 0.0265(18) 0.0239(15) 0.0006(15) -0.0006(14) -0.0009(14)
C11 0.048(2) 0.0266(19) 0.0305(17) 0.0056(18) 0.0006(18) 0.0000(14)
C12 0.044(2) 0.0254(18) 0.0318(18) 0.0040(17) 0.0019(17) -0.0069(15)
C13 0.0219(18) 0.0276(18) 0.0262(16) -0.0009(14) 0.0007(15) -0.0020(14)
C14 0.0222(17) 0.0263(17) 0.0251(15) 0.0002(15) 0.0021(14) -0.0009(14)
C15 0.039(2) 0.030(2) 0.0306(17) 0.0032(17) 0.0002(16) 0.0007(14)
C16 0.049(2) 0.041(2) 0.0251(17) 0.005(2) -0.0037(18) 0.0057(16)
C17 0.028(2) 0.042(2) 0.0236(16) -0.0016(17) -0.0021(15) -0.0007(15)
C18 0.026(2) 0.036(2) 0.0313(18) 0.0044(16) -0.0018(16) -0.0040(15)
C19 0.037(2) 0.045(2) 0.0277(17) -0.0041(19) -0.0036(17) -0.0012(16)
C20 0.038(2) 0.042(2) 0.0256(16) 0.0023(18) -0.0027(16) 0.0027(16)
C21 0.035(2) 0.035(2) 0.0327(18) 0.0021(17) 0.0037(17) -0.0013(16)
C22 0.036(2) 0.053(3) 0.0284(18) -0.0044(19) -0.0041(17) 0.0014(17)
C23 0.047(2) 0.039(2) 0.0240(16) 0.0094(19) -0.0033(17) -0.0051(16)
C24 0.041(2) 0.037(2) 0.0298(18) -0.0030(18) -0.0051(17) -0.0045(16)
C25 0.030(2) 0.048(2) 0.0320(18) 0.0048(18) 0.0002(16) 0.0005(17)
C26 0.030(2) 0.042(2) 0.0340(18) -0.0085(17) 0.0016(16) 0.0038(17)
C27 0.027(2) 0.047(2) 0.0392(19) 0.0063(18) 0.0020(17) -0.0037(17)
C28 0.067(4) 0.117(5) 0.049(3) -0.003(3) 0.014(3) -0.031(3)
C29 0.079(4) 0.069(3) 0.072(3) -0.007(3) -0.014(3) 0.034(3)

loop_
_atom_type_symbol
_atom_type_description
_atom_type_scat_dispersion_real
_atom_type_scat_dispersion_imag
_atom_type_scat_source
C C 0.0033 0.0000
; International Tables
Vol. C, Tables 4.2.6.8 and 6.1.1.4
;
H H 0.0000 0.0000
; International Tables
Vol. C, Tables 4.2.6.8 and 6.1.1.4
;
O O 0.0106 0.0000
; International Tables
Vol. C, Tables 4.2.6.8 and 6.1.1.4
;

loop_
_geom_angle_atom_site_label_1
_geom_angle_atom_site_label_2
_geom_angle_atom_site_label_3
_geom_angle
_geom_angle_publ_flag
C2 O1 H1 114(3) ?
C3 O2 H2 106(3) ?
C23 O3 H3 102(3) ?
C24 O4 H4 107(3) ?
C18 O5 H5 109(3) ?
C2 C1 C10 112.6(3) ?
C2 C1 H1A 109.1 ?
C10 C1 H1A 109.1 ?
C2 C1 H1B 109.1 ?
C10 C1 H1B 109.1 ?
H1A C1 H1B 107.8 ?
O1 C2 C1 111.6(3) ?
O1 C2 C3 107.5(3) ?
C1 C2 C3 111.4(3) ?
O1 C2 H2A 108.8 ?
C1 C2 H2A 108.8 ?
C3 C2 H2A 108.8 ?
O2 C3 C2 110.1(3) ?
O2 C3 C4 108.5(3) ?
C2 C3 C4 112.5(3) ?
O2 C3 H3A 108.6 ?
C2 C3 H3A 108.6 ?
C4 C3 H3A 108.6 ?
C24 C4 C3 110.3(3) ?
C24 C4 C23 106.3(3) ?
C3 C4 C23 108.0(3) ?
C24 C4 C5 112.4(3) ?
C3 C4 C5 110.0(3) ?
C23 C4 C5 109.8(3) ?
C6 C5 C10 110.6(2) ?
C6 C5 C4 114.9(3) ?
C10 C5 C4 116.5(3) ?
C6 C5 H5A 104.4 ?
C10 C5 H5A 104.4 ?
C4 C5 H5A 104.4 ?
C7 C6 C5 110.2(3) ?
C7 C6 H6A 109.6 ?
C5 C6 H6A 109.6 ?
C7 C6 H6B 109.6 ?
C5 C6 H6B 109.6 ?
H6A C6 H6B 108.1 ?
C6 C7 C8 114.0(3) ?
C6 C7 H7A 108.7 ?
C8 C7 H7A 108.7 ?
C6 C7 H7B 108.7 ?
C8 C7 H7B 108.7 ?
H7A C7 H7B 107.6 ?
C7 C8 C26 108.8(3) ?
C7 C8 C9 110.5(2) ?
C26 C8 C9 109.7(3) ?
C7 C8 C14 110.0(3) ?
C26 C8 C14 109.1(3) ?
C9 C8 C14 108.8(2) ?
C11 C9 C8 110.0(3) ?
C11 C9 C10 113.5(3) ?
C8 C9 C10 116.2(3) ?
C11 C9 H9 105.3 ?
C8 C9 H9 105.3 ?
C10 C9 H9 105.3 ?
C1 C10 C25 108.2(3) ?
C1 C10 C5 107.5(3) ?
C25 C10 C5 114.3(3) ?
C1 C10 C9 107.2(3) ?
C25 C10 C9 113.6(3) ?
C5 C10 C9 105.7(3) ?
C12 C11 C9 114.3(3) ?
C12 C11 H11A 108.7 ?
C9 C11 H11A 108.7 ?
C12 C11 H11B 108.7 ?
C9 C11 H11B 108.7 ?
H11A C11 H11B 107.6 ?
C13 C12 C11 126.0(3) ?
C13 C12 H12 117.0 ?
C11 C12 H12 117.0 ?
C12 C13 C18 120.6(3) ?
C12 C13 C14 121.0(3) ?
C18 C13 C14 118.1(3) ?
C13 C14 C15 112.1(2) ?
C13 C14 C27 105.3(3) ?
C15 C14 C27 106.8(3) ?
C13 C14 C8 109.1(3) ?
C15 C14 C8 110.4(3) ?
C27 C14 C8 113.1(3) ?
C16 C15 C14 115.3(3) ?
C16 C15 H15A 108.4 ?
C14 C15 H15A 108.4 ?
C16 C15 H15B 108.4 ?
C14 C15 H15B 108.4 ?
H15A C15 H15B 107.5 ?
C15 C16 C17 113.6(3) ?
C15 C16 H16A 108.8 ?
C17 C16 H16A 108.8 ?
C15 C16 H16B 108.8 ?
C17 C16 H16B 108.8 ?
H16A C16 H16B 107.7 ?
C16 C17 C22 114.3(3) yes
C16 C17 C18 106.4(3) ?
C22 C17 C18 110.6(3) ?
C16 C17 C19 111.0(3) ?
C22 C17 C19 103.4(3) yes
C18 C17 C19 111.2(3) ?
O5 C18 C13 108.6(3) ?
O5 C18 C17 111.9(3) ?
C13 C18 C17 112.0(3) ?
O5 C18 H18 108.0 ?
C13 C18 H18 108.0 ?
C17 C18 H18 108.0 ?
C20 C19 C17 108.6(3) ?
C20 C19 H19A 110.0 ?
C17 C19 H19A 110.0 ?
C20 C19 H19B 110.0 ?
C17 C19 H19B 110.0 ?
H19A C19 H19B 108.4 ?
C21 C20 C28 109.7(3) ?
C21 C20 C19 104.1(3) ?
C28 C20 C19 112.7(4) ?
C21 C20 C29 107.3(3) ?
C28 C20 C29 110.0(4) ?
C19 C20 C29 112.8(3) ?
O6 C21 C22 124.4(3) ?
O6 C21 C20 124.7(3) ?
C22 C21 C20 110.9(3) ?
C21 C22 C17 107.1(3) ?
C21 C22 H22A 110.3 ?
C17 C22 H22A 110.3 ?
C21 C22 H22B 110.3 ?
C17 C22 H22B 110.3 ?
H22A C22 H22B 108.6 ?
O3 C23 C4 114.7(3) ?
O3 C23 H23A 108.6 ?
C4 C23 H23A 108.6 ?
O3 C23 H23B 108.6 ?
C4 C23 H23B 108.6 ?
H23A C23 H23B 107.6 ?
O4 C24 C4 108.9(3) ?
O4 C24 H24A 109.9 ?
C4 C24 H24A 109.9 ?
O4 C24 H24B 109.9 ?
C4 C24 H24B 109.9 ?
H24A C24 H24B 108.3 ?
C10 C25 H25A 109.5 ?
C10 C25 H25B 109.5 ?
H25A C25 H25B 109.5 ?
C10 C25 H25C 109.5 ?
H25A C25 H25C 109.5 ?
H25B C25 H25C 109.5 ?
C8 C26 H26A 109.5 ?
C8 C26 H26B 109.5 ?
H26A C26 H26B 109.5 ?
C8 C26 H26C 109.5 ?
H26A C26 H26C 109.5 ?
H26B C26 H26C 109.5 ?
C14 C27 H27A 109.5 ?
C14 C27 H27B 109.5 ?
H27A C27 H27B 109.5 ?
C14 C27 H27C 109.5 ?
H27A C27 H27C 109.5 ?
H27B C27 H27C 109.5 ?
C20 C28 H28A 109.5 ?
C20 C28 H28B 109.5 ?
H28A C28 H28B 109.5 ?
C20 C28 H28C 109.5 ?
H28A C28 H28C 109.5 ?
H28B C28 H28C 109.5 ?
C20 C29 H29A 109.5 ?
C20 C29 H29B 109.5 ?
H29A C29 H29B 109.5 ?
C20 C29 H29C 109.5 ?
H29A C29 H29C 109.5 ?
H29B C29 H29C 109.5 ?

loop_
_geom_bond_atom_site_label_1
_geom_bond_atom_site_label_2
_geom_bond_distance
_geom_bond_publ_flag
O1 C2 1.437(4) yes
O1 H1 0.77(5) ?
O2 C3 1.439(4) yes
O2 H2 0.86(4) ?
O3 C23 1.426(4) yes
O3 H3 0.86(4) ?
O4 C24 1.432(4) yes
O4 H4 0.79(4) ?
O5 C18 1.430(4) yes
O5 H5 0.94(4) ?
O6 C21 1.212(4) ?
C1 C2 1.519(4) ?
C1 C10 1.547(4) ?
C1 H1A 0.9700 ?
C1 H1B 0.9700 ?
C2 C3 1.520(5) ?
C2 H2A 0.9800 ?
C3 C4 1.537(5) ?
C3 H3A 0.9800 ?
C4 C24 1.531(5) ?
C4 C23 1.550(5) ?
C4 C5 1.558(4) ?
C5 C6 1.531(4) ?
C5 C10 1.555(4) ?
C5 H5A 0.9800 ?
C6 C7 1.524(4) ?
C6 H6A 0.9700 ?
C6 H6B 0.9700 ?
C7 C8 1.540(4) ?
C7 H7A 0.9700 ?
C7 H7B 0.9700 ?
C8 C26 1.548(5) ?
C8 C9 1.558(4) ?
C8 C14 1.588(4) ?
C9 C11 1.529(4) ?
C9 C10 1.577(4) ?
C9 H9 0.9800 ?
C10 C25 1.552(5) ?
C11 C12 1.496(4) ?
C11 H11A 0.9700 ?
C11 H11B 0.9700 ?
C12 C13 1.321(4) ?
C12 H12 0.9300 ?
C13 C18 1.520(4) ?
C13 C14 1.530(4) ?
C14 C15 1.547(4) ?
C14 C27 1.557(5) ?
C15 C16 1.523(4) ?
C15 H15A 0.9700 ?
C15 H15B 0.9700 ?
C16 C17 1.525(5) ?
C16 H16A 0.9700 ?
C16 H16B 0.9700 ?
C17 C22 1.534(5) ?
C17 C18 1.542(5) ?
C17 C19 1.561(4) ?
C18 H18 0.9800 ?
C19 C20 1.527(5) ?
C19 H19A 0.9700 ?
C19 H19B 0.9700 ?
C20 C21 1.521(5) ?
C20 C28 1.523(6) ?
C20 C29 1.536(5) ?
C21 C22 1.496(5) ?
C22 H22A 0.9700 ?
C22 H22B 0.9700 ?
C23 H23A 0.9700 ?
C23 H23B 0.9700 ?
C24 H24A 0.9700 ?
C24 H24B 0.9700 ?
C25 H25A 0.9600 ?
C25 H25B 0.9600 ?
C25 H25C 0.9600 ?
C26 H26A 0.9600 ?
C26 H26B 0.9600 ?
C26 H26C 0.9600 ?
C27 H27A 0.9600 ?
C27 H27B 0.9600 ?
C27 H27C 0.9600 ?
C28 H28A 0.9600 ?
C28 H28B 0.9600 ?
C28 H28C 0.9600 ?
C29 H29A 0.9600 ?
C29 H29B 0.9600 ?
C29 H29C 0.9600 ?

loop_
_geom_hbond_atom_site_label_D
_geom_hbond_atom_site_label_H
_geom_hbond_atom_site_label_A
_geom_hbond_site_symmetry_A
_geom_hbond_distance_DH
_geom_hbond_distance_HA
_geom_hbond_distance_DA
_geom_hbond_angle_DHA
_geom_hbond_publ_flag
O1 H1 O6 3 0.77(5) 2.21(5) 2.957(4) 165(5) yes
O2 H2 O4 4 0.86(4) 1.99(4) 2.818(4) 161(4) yes
O3 H3 O2 . 0.86(4) 1.93(4) 2.663(4) 142(4) yes
O4 H4 O1 4_455 0.79(4) 2.09(4) 2.755(4) 142(4) yes
O5 H5 O3 3_655 0.94(4) 1.88(4) 2.797(3) 167(4) yes

loop_
_geom_torsion_atom_site_label_1
_geom_torsion_atom_site_label_2
_geom_torsion_atom_site_label_3
_geom_torsion_atom_site_label_4
_geom_torsion
C10 C1 C2 O1 180.0(3)
C10 C1 C2 C3 -59.9(4)
O1 C2 C3 O2 58.3(3)
C1 C2 C3 O2 -64.3(4)
O1 C2 C3 C4 179.4(3)
C1 C2 C3 C4 56.9(4)
O2 C3 C4 C24 -163.8(3)
C2 C3 C4 C24 74.1(3)
O2 C3 C4 C23 -48.1(3)
C2 C3 C4 C23 -170.2(3)
O2 C3 C4 C5 71.7(3)
C2 C3 C4 C5 -50.4(4)
C24 C4 C5 C6 58.2(4)
C3 C4 C5 C6 -178.6(3)
C23 C4 C5 C6 -59.9(4)
C24 C4 C5 C10 -73.6(4)
C3 C4 C5 C10 49.7(4)
C23 C4 C5 C10 168.4(3)
C10 C5 C6 C7 -64.0(4)
C4 C5 C6 C7 161.5(3)
C5 C6 C7 C8 55.9(4)
C6 C7 C8 C26 73.9(4)
C6 C7 C8 C9 -46.6(4)
C6 C7 C8 C14 -166.7(3)
C7 C8 C9 C11 178.2(3)
C26 C8 C9 C11 58.2(4)
C14 C8 C9 C11 -61.0(3)
C7 C8 C9 C10 47.4(4)
C26 C8 C9 C10 -72.5(4)
C14 C8 C9 C10 168.2(3)
C2 C1 C10 C25 -69.0(4)
C2 C1 C10 C5 54.9(4)
C2 C1 C10 C9 168.1(3)
C6 C5 C10 C1 175.2(3)
C4 C5 C10 C1 -51.1(4)
C6 C5 C10 C25 -64.7(4)
C4 C5 C10 C25 69.0(4)
C6 C5 C10 C9 60.9(3)
C4 C5 C10 C9 -165.4(3)
C11 C9 C10 C1 62.3(4)
C8 C9 C10 C1 -168.6(3)
C11 C9 C10 C25 -57.1(4)
C8 C9 C10 C25 72.0(4)
C11 C9 C10 C5 176.8(3)
C8 C9 C10 C5 -54.1(4)
C8 C9 C11 C12 36.8(4)
C10 C9 C11 C12 168.9(3)
C9 C11 C12 C13 -7.7(6)
C11 C12 C13 C18 177.3(4)
C11 C12 C13 C14 3.3(6)
C12 C13 C14 C15 -150.0(3)
C18 C13 C14 C15 35.8(4)
C12 C13 C14 C27 94.3(4)
C18 C13 C14 C27 -79.9(3)
C12 C13 C14 C8 -27.4(4)
C18 C13 C14 C8 158.4(3)
C7 C8 C14 C13 176.5(3)
C26 C8 C14 C13 -64.3(3)
C9 C8 C14 C13 55.4(3)
C7 C8 C14 C15 -59.9(3)
C26 C8 C14 C15 59.4(4)
C9 C8 C14 C15 179.0(3)
C7 C8 C14 C27 59.7(4)
C26 C8 C14 C27 178.9(3)
C9 C8 C14 C27 -61.4(4)
C13 C14 C15 C16 -35.9(4)
C27 C14 C15 C16 78.9(4)
C8 C14 C15 C16 -157.8(3)
C14 C15 C16 C17 51.5(5)
C15 C16 C17 C22 61.6(4)
C15 C16 C17 C18 -60.8(4)
C15 C16 C17 C19 178.0(3)
C12 C13 C18 O5 12.6(5)
C14 C13 C18 O5 -173.2(3)
C12 C13 C18 C17 136.7(3)
C14 C13 C18 C17 -49.1(4)
C16 C17 C18 O5 -179.3(3)
C22 C17 C18 O5 56.0(4)
C19 C17 C18 O5 -58.3(4)
C16 C17 C18 C13 58.4(4)
C22 C17 C18 C13 -66.2(4)
C19 C17 C18 C13 179.4(3)
C16 C17 C19 C20 -98.1(4)
C22 C17 C19 C20 24.9(4)
C18 C17 C19 C20 143.7(3)
C17 C19 C20 C21 -17.9(4)
C17 C19 C20 C28 -136.7(4)
C17 C19 C20 C29 98.0(4)
C28 C20 C21 O6 -56.8(5)
C19 C20 C21 O6 -177.6(4)
C29 C20 C21 O6 62.7(5)
C28 C20 C21 C22 124.7(4)
C19 C20 C21 C22 3.9(4)
C29 C20 C21 C22 -115.8(4)
O6 C21 C22 C17 -166.8(4)
C20 C21 C22 C17 11.7(4)
C16 C17 C22 C21 98.9(3)
C18 C17 C22 C21 -141.0(3)
C19 C17 C22 C21 -21.9(4)
C24 C4 C23 O3 -166.0(3)
C3 C4 C23 O3 75.6(3)
C5 C4 C23 O3 -44.3(4)
C3 C4 C24 O4 67.5(4)
C23 C4 C24 O4 -49.3(4)
C5 C4 C24 O4 -169.4(3)

loop_
_cod_related_entry_id
_cod_related_entry_database
_cod_related_entry_code
1 ChemSpider 21179711
